data_7247851
loop_
_publ_author_name
'Duhan, Vaishaly'
'Yadav, Shivani'
'Len, Christophe'
'Lochab, Bimlesh'

_publ_section_title
;
 The mechanochemical synthesis of environmentally benign fully biobased
 4th generation benzoxazines and their polymers: mechanistic insights into
 the catalytic activity of latent catalysts
;
_journal_issue 1
_journal_name_full 'Green Chemistry'
_journal_page_first 483
_journal_page_last 497
_journal_paper_doi 10.1039/D3GC03522K
_journal_volume 26
_journal_year 2024
_chemical_formula_moiety 'C21 H21 N O5'
_chemical_formula_sum 'C21 H21 N O5'
_chemical_formula_weight 367.39
_space_group_crystal_system triclinic
_space_group_IT_number 2
_space_group_name_Hall '-P 1'
_space_group_name_H-M_alt 'P -1'
_atom_sites_solution_hydrogens geom
_audit_creation_method SHELXL-2018/3
_audit_update_record
;
2023-08-28 deposited with the CCDC.	2023-12-08 downloaded from the CCDC.
;
_cell_angle_alpha 71.2010(10)
_cell_angle_beta 83.031(2)
_cell_angle_gamma 81.265(2)
_cell_formula_units_Z 2
_cell_length_a 7.9467(3)
_cell_length_b 9.2458(4)
_cell_length_c 13.4593(5)
_cell_measurement_reflns_used 5444
_cell_measurement_temperature 313(2)
_cell_measurement_theta_max 30.311
_cell_measurement_theta_min 2.344
_cell_volume 922.52(6)
_computing_structure_refinement 'SHELXL-2018/3 (Sheldrick, 2018)'
_computing_structure_solution 'SHELXT 2018/2 (Sheldrick, 2018)'
_diffrn_ambient_temperature 313(2)
_diffrn_measured_fraction_theta_full 0.999
_diffrn_measured_fraction_theta_max 0.986
_diffrn_measurement_device_type 'Bruker PHOTON100 CMOS'
_diffrn_measurement_method '\f and \w scans'
_diffrn_radiation_type MoK\a
_diffrn_radiation_wavelength 0.71073
_diffrn_reflns_av_R_equivalents 0.0730
_diffrn_reflns_av_unetI/netI 0.0767
_diffrn_reflns_Laue_measured_fraction_full 0.999
_diffrn_reflns_Laue_measured_fraction_max 0.986
_diffrn_reflns_limit_h_max 11
_diffrn_reflns_limit_h_min -11
_diffrn_reflns_limit_k_max 13
_diffrn_reflns_limit_k_min -13
_diffrn_reflns_limit_l_max 18
_diffrn_reflns_limit_l_min -19
_diffrn_reflns_number 23676
_diffrn_reflns_point_group_measured_fraction_full 0.999
_diffrn_reflns_point_group_measured_fraction_max 0.986
_diffrn_reflns_theta_full 25.242
_diffrn_reflns_theta_max 30.311
_diffrn_reflns_theta_min 2.344
_exptl_absorpt_coefficient_mu 0.095
_exptl_absorpt_correction_type multi-scan
_exptl_crystal_colour Pale
_exptl_crystal_density_diffrn 1.323
_exptl_crystal_description Block
_exptl_crystal_F_000 388
_exptl_crystal_recrystallization_method 'Re-crystallisation from solvent'
_exptl_crystal_size_max 0.450
_exptl_crystal_size_mid 0.420
_exptl_crystal_size_min 0.410
_exptl_transmission_factor_max 0.928
_exptl_transmission_factor_min 0.818
_refine_diff_density_max 0.268
_refine_diff_density_min -0.257
_refine_diff_density_rms 0.052
_refine_ls_extinction_coef 0.152(19)
_refine_ls_extinction_expression Fc^*^=kFc[1+0.001xFc^2^\l^3^/sin(2\q)]^-1/4^
_refine_ls_extinction_method 'SHELXL-2018/3 (Sheldrick 2018)'
_refine_ls_goodness_of_fit_ref 1.059
_refine_ls_hydrogen_treatment constr
_refine_ls_matrix_type full
_refine_ls_number_parameters 248
_refine_ls_number_reflns 5444
_refine_ls_number_restraints 0
_refine_ls_restrained_S_all 1.059
_refine_ls_R_factor_all 0.1834
_refine_ls_R_factor_gt 0.0747
_refine_ls_shift/su_max 0.000
_refine_ls_shift/su_mean 0.000
_refine_ls_structure_factor_coef Fsqd
_refine_ls_weighting_details 'w=1/[\s^2^(Fo^2^)+(0.1250P)^2^+0.2288P] where P=(Fo^2^+2Fc^2^)/3'
_refine_ls_weighting_scheme calc
_refine_ls_wR_factor_gt 0.2045
_refine_ls_wR_factor_ref 0.2740
_reflns_Friedel_coverage 0.000
_reflns_number_gt 2532
_reflns_number_total 5444
_reflns_threshold_expression 'I > 2\s(I)'
_cod_data_source_file d3gc03522k2.cif
_cod_data_source_block mo_BL_VD_CHEM_119BNZX_HT_0m_a
_cod_depositor_comments 'Adding full bibliography for 7247850--7247852.cif.'
_cod_database_code 7247851
_shelx_shelxl_version_number 2018/3
_shelx_space_group_comment
;
The symmetry employed for this shelxl refinement is uniquely defined
by the following loop, which should always be used as a source of
symmetry information in preference to the above space-group names.
They are only intended as comments.
;
_shelx_estimated_absorpt_t_min 0.959
_shelx_estimated_absorpt_t_max 0.962

loop_
_space_group_symop_operation_xyz
'x, y, z'
'-x, -y, -z'

loop_
_atom_site_label
_atom_site_type_symbol
_atom_site_fract_x
_atom_site_fract_y
_atom_site_fract_z
_atom_site_U_iso_or_equiv
_atom_site_adp_type
_atom_site_occupancy
_atom_site_site_symmetry_order
_atom_site_calc_flag
_atom_site_refinement_flags_posn
_atom_site_refinement_flags_adp
_atom_site_refinement_flags_occupancy
_atom_site_disorder_assembly
_atom_site_disorder_group
O001 O 0.8703(2) 0.3632(2) 0.53423(12) 0.0662(5) Uani 1 1 d . . . . .
H001 H 0.822651 0.451814 0.518212 0.099 Uiso 1 1 calc R U . . .
O002 O 0.7390(3) 0.6477(2) 0.73536(14) 0.0718(5) Uani 1 1 d . . . . .
O003 O 0.7145(2) 0.7518(2) 0.34419(14) 0.0770(6) Uani 1 1 d . . . . .
O004 O 0.9705(3) 0.0711(2) 0.61151(15) 0.0765(6) Uani 1 1 d . . . . .
N005 N 0.6819(3) 0.6090(2) 0.57585(14) 0.0576(5) Uani 1 1 d . . . . .
O1 O 0.6390(4) 0.7240(3) 0.90352(15) 0.1068(9) Uani 1 1 d . . . . .
C007 C 0.8417(3) 0.4000(3) 0.70598(18) 0.0610(6) Uani 1 1 d . . . . .
C008 C 0.8796(3) 0.3078(3) 0.64033(18) 0.0591(6) Uani 1 1 d . . . . .
C009 C 0.6047(3) 0.8098(3) 0.41185(19) 0.0608(6) Uani 1 1 d . . . . .
C00A C 0.5178(3) 0.5513(3) 0.62132(19) 0.0622(6) Uani 1 1 d . . . . .
H00A H 0.530708 0.440469 0.636540 0.075 Uiso 1 1 calc R U . . .
H00B H 0.433018 0.595651 0.570297 0.075 Uiso 1 1 calc R U . . .
C00B C 0.4566(3) 0.5908(3) 0.72071(19) 0.0655(6) Uani 1 1 d . . . . .
C00C C 0.5696(4) 0.6360(3) 0.77140(19) 0.0679(7) Uani 1 1 d . . . . .
C00D C 0.7992(3) 0.5731(3) 0.65711(18) 0.0612(6) Uani 1 1 d . . . . .
H00D H 0.905898 0.613528 0.622950 0.073 Uiso 1 1 calc R U . . .
C00E C 0.6609(4) 0.7759(3) 0.51795(19) 0.0666(6) Uani 1 1 d . . . . .
H00C H 0.577752 0.828163 0.557738 0.080 Uiso 1 1 calc R U . . .
H00E H 0.768749 0.815970 0.512328 0.080 Uiso 1 1 calc R U . . .
C00F C 0.9320(3) 0.1498(3) 0.6839(2) 0.0660(6) Uani 1 1 d . . . . .
C00G C 0.8558(4) 0.3334(4) 0.8136(2) 0.0745(7) Uani 1 1 d . . . . .
H00G H 0.832533 0.394435 0.857805 0.089 Uiso 1 1 calc R U . . .
C00H C 0.9433(4) 0.0862(4) 0.7904(2) 0.0791(8) Uani 1 1 d . . . . .
H00H H 0.977389 -0.018522 0.819120 0.095 Uiso 1 1 calc R U . . .
C00I C 0.5145(5) 0.6777(3) 0.8627(2) 0.0852(9) Uani 1 1 d . . . . .
C00J C 0.3462(7) 0.6674(4) 0.9028(3) 0.1089(14) Uani 1 1 d . . . . .
H00J H 0.308269 0.692831 0.963861 0.131 Uiso 1 1 calc R U . . .
C00K C 0.9039(4) 0.1784(4) 0.8551(2) 0.0855(9) Uani 1 1 d . . . . .
H00K H 0.910031 0.134904 0.927406 0.103 Uiso 1 1 calc R U . . .
C00L C 0.4694(4) 0.8933(3) 0.3608(3) 0.0833(9) Uani 1 1 d . . . . .
H00L H 0.374964 0.944325 0.388706 0.100 Uiso 1 1 calc R U . . .
C00M C 0.2878(4) 0.5819(4) 0.7631(3) 0.0847(9) Uani 1 1 d . . . . .
H00M H 0.211051 0.550058 0.729862 0.102 Uiso 1 1 calc R U . . .
C00N C 0.4994(5) 0.8882(4) 0.2550(3) 0.0922(10) Uani 1 1 d . . . . .
H00N H 0.428422 0.935616 0.200608 0.111 Uiso 1 1 calc R U . . .
C00O C 1.0511(5) -0.0831(3) 0.6484(3) 0.0909(9) Uani 1 1 d . . . . .
H00F H 1.153331 -0.084392 0.680216 0.136 Uiso 1 1 calc R U . . .
H00I H 1.079624 -0.123505 0.590280 0.136 Uiso 1 1 calc R U . . .
H00O H 0.974756 -0.145306 0.699465 0.136 Uiso 1 1 calc R U . . .
C00P C 0.6461(5) 0.8037(5) 0.2495(2) 0.0897(10) Uani 1 1 d . . . . .
H00P H 0.696620 0.782198 0.188995 0.108 Uiso 1 1 calc R U . . .
C00Q C 0.2348(6) 0.6195(5) 0.8524(3) 0.1095(13) Uani 1 1 d . . . . .
H00Q H 0.122039 0.612717 0.879901 0.131 Uiso 1 1 calc R U . . .
C00R C 0.5925(8) 0.7700(5) 0.9955(3) 0.145(2) Uani 1 1 d . . . . .
H00R H 0.505588 0.856699 0.980588 0.217 Uiso 1 1 calc R U . . .
H00S H 0.690887 0.798099 1.016539 0.217 Uiso 1 1 calc R U . . .
H00T H 0.549812 0.686280 1.051231 0.217 Uiso 1 1 calc R U . . .

loop_
_atom_site_aniso_label
_atom_site_aniso_U_11
_atom_site_aniso_U_22
_atom_site_aniso_U_33
_atom_site_aniso_U_23
_atom_site_aniso_U_13
_atom_site_aniso_U_12
O001 0.0800(12) 0.0657(11) 0.0519(9) -0.0202(8) 0.0022(8) -0.0073(9)
O002 0.0893(14) 0.0780(12) 0.0588(10) -0.0338(9) 0.0021(9) -0.0206(10)
O003 0.0728(12) 0.1000(15) 0.0567(10) -0.0243(10) -0.0011(9) -0.0091(10)
O004 0.0823(13) 0.0651(12) 0.0808(13) -0.0246(10) -0.0044(10) -0.0014(9)
N005 0.0666(12) 0.0595(11) 0.0483(9) -0.0191(8) 0.0024(8) -0.0125(9)
O1 0.185(3) 0.0869(15) 0.0546(11) -0.0348(11) -0.0065(14) -0.0086(16)
C007 0.0560(13) 0.0751(16) 0.0524(12) -0.0204(11) 0.0012(10) -0.0127(11)
C008 0.0549(12) 0.0702(15) 0.0511(11) -0.0178(11) 0.0015(9) -0.0106(10)
C009 0.0662(14) 0.0528(13) 0.0624(13) -0.0162(10) -0.0005(11) -0.0118(11)
C00A 0.0614(14) 0.0647(14) 0.0614(13) -0.0204(11) -0.0004(11) -0.0117(11)
C00B 0.0707(16) 0.0603(14) 0.0579(13) -0.0145(11) 0.0075(11) -0.0034(11)
C00C 0.091(2) 0.0587(14) 0.0498(12) -0.0171(11) 0.0083(12) -0.0056(13)
C00D 0.0649(14) 0.0734(16) 0.0517(11) -0.0273(11) 0.0044(10) -0.0175(12)
C00E 0.0867(18) 0.0588(15) 0.0574(13) -0.0214(11) -0.0014(12) -0.0144(12)
C00F 0.0614(14) 0.0663(16) 0.0672(14) -0.0166(12) -0.0009(11) -0.0101(12)
C00G 0.0795(18) 0.090(2) 0.0528(13) -0.0213(13) -0.0059(12) -0.0066(15)
C00H 0.0758(18) 0.0751(18) 0.0731(17) -0.0083(14) -0.0049(14) -0.0018(14)
C00I 0.136(3) 0.0626(16) 0.0490(13) -0.0171(12) 0.0058(16) 0.0025(17)
C00J 0.153(4) 0.082(2) 0.0612(18) -0.0136(16) 0.037(2) 0.022(2)
C00K 0.090(2) 0.096(2) 0.0569(15) -0.0079(15) -0.0082(14) -0.0030(17)
C00L 0.0762(18) 0.0659(17) 0.104(2) -0.0233(16) -0.0103(17) -0.0021(14)
C00M 0.0765(19) 0.0778(19) 0.0775(18) -0.0074(15) 0.0158(15) 0.0041(15)
C00N 0.101(2) 0.086(2) 0.0771(19) 0.0080(16) -0.0307(18) -0.0273(18)
C00O 0.101(2) 0.0612(18) 0.106(2) -0.0226(16) -0.0092(19) -0.0024(16)
C00P 0.095(2) 0.118(3) 0.0541(14) -0.0117(16) -0.0034(15) -0.041(2)
C00Q 0.107(3) 0.099(3) 0.091(3) -0.012(2) 0.034(2) 0.012(2)
C00R 0.283(6) 0.099(3) 0.0567(18) -0.0413(19) -0.007(3) -0.004(3)

loop_
_atom_type_symbol
_atom_type_description
_atom_type_scat_dispersion_real
_atom_type_scat_dispersion_imag
_atom_type_scat_source
C C 0.0033 0.0016 'International Tables Vol C Tables 4.2.6.8 and 6.1.1.4'
H H 0.0000 0.0000 'International Tables Vol C Tables 4.2.6.8 and 6.1.1.4'
N N 0.0061 0.0033 'International Tables Vol C Tables 4.2.6.8 and 6.1.1.4'
O O 0.0106 0.0060 'International Tables Vol C Tables 4.2.6.8 and 6.1.1.4'

loop_
_geom_angle_atom_site_label_1
_geom_angle_atom_site_label_2
_geom_angle_atom_site_label_3
_geom_angle
_geom_angle_site_symmetry_1
_geom_angle_site_symmetry_3
_geom_angle_publ_flag
C00C O002 C00D 114.39(19) . . ?
C00P O003 C009 107.0(2) . . ?
C00F O004 C00O 116.9(2) . . ?
C00D N005 C00A 110.22(18) . . ?
C00D N005 C00E 111.25(18) . . ?
C00A N005 C00E 112.2(2) . . ?
C00I O1 C00R 117.7(4) . . ?
C008 C007 C00G 119.2(3) . . ?
C008 C007 C00D 119.1(2) . . ?
C00G C007 C00D 121.6(2) . . ?
O001 C008 C007 123.2(2) . . ?
O001 C008 C00F 117.3(2) . . ?
C007 C008 C00F 119.5(2) . . ?
C00L C009 O003 109.0(2) . . ?
C00L C009 C00E 135.1(3) . . ?
O003 C009 C00E 115.8(2) . . ?
N005 C00A C00B 111.7(2) . . ?
C00C C00B C00M 119.2(3) . . ?
C00C C00B C00A 119.3(2) . . ?
C00M C00B C00A 121.5(3) . . ?
C00B C00C O002 123.2(2) . . ?
C00B C00C C00I 120.4(3) . . ?
O002 C00C C00I 116.4(3) . . ?
O002 C00D N005 112.2(2) . . ?
O002 C00D C007 111.83(19) . . ?
N005 C00D C007 111.45(18) . . ?
C009 C00E N005 112.76(19) . . ?
C00H C00F O004 125.2(3) . . ?
C00H C00F C008 120.3(3) . . ?
O004 C00F C008 114.5(2) . . ?
C00K C00G C007 120.6(3) . . ?
C00F C00H C00K 119.8(3) . . ?
O1 C00I C00J 126.8(3) . . ?
O1 C00I C00C 114.3(3) . . ?
C00J C00I C00C 118.9(4) . . ?
C00I C00J C00Q 120.2(3) . . ?
C00G C00K C00H 120.7(3) . . ?
C009 C00L C00N 106.4(3) . . ?
C00Q C00M C00B 120.6(4) . . ?
C00P C00N C00L 106.8(3) . . ?
C00N C00P O003 110.8(3) . . ?
C00M C00Q C00J 120.7(4) . . ?

loop_
_geom_bond_atom_site_label_1
_geom_bond_atom_site_label_2
_geom_bond_distance
_geom_bond_site_symmetry_2
_geom_bond_publ_flag
O001 C008 1.360(3) . ?
O002 C00C 1.382(3) . ?
O002 C00D 1.435(3) . ?
O003 C00P 1.358(3) . ?
O003 C009 1.363(3) . ?
O004 C00F 1.374(3) . ?
O004 C00O 1.426(4) . ?
N005 C00D 1.447(3) . ?
N005 C00A 1.472(3) . ?
N005 C00E 1.481(3) . ?
O1 C00I 1.369(4) . ?
O1 C00R 1.424(4) . ?
C007 C008 1.393(3) . ?
C007 C00G 1.391(3) . ?
C007 C00D 1.523(4) . ?
C008 C00F 1.405(4) . ?
C009 C00L 1.346(4) . ?
C009 C00E 1.470(3) . ?
C00A C00B 1.504(3) . ?
C00B C00C 1.376(4) . ?
C00B C00M 1.396(4) . ?
C00C C00I 1.406(4) . ?
C00F C00H 1.372(4) . ?
C00G C00K 1.371(4) . ?
C00H C00K 1.383(4) . ?
C00I C00J 1.386(6) . ?
C00J C00Q 1.377(6) . ?
C00L C00N 1.429(5) . ?
C00M C00Q 1.359(5) . ?
C00N C00P 1.309(5) . ?
